data_7021975
loop_
_publ_author_name
'Zhao, Xiao-Qing'
'Liu, Xu-Hui'
'Zhao, Bin'

_publ_section_title
;
 Several (4,4)- and (5,6,8)-connected lanthanide-organic frameworks:
 structures, luminescence and magnetic properties.
;
_journal_issue 41
_journal_name_full 'Dalton transactions (Cambridge, England : 2003)'
_journal_page_first 14786
_journal_page_last 14793
_journal_paper_doi 10.1039/c3dt51769a
_journal_volume 42
_journal_year 2013
_chemical_formula_sum 'C30 H23 Ho3 O25'
_chemical_formula_weight 1278.27
_chemical_name_systematic
; 
 ? 
;
_space_group_IT_number 2
_symmetry_cell_setting triclinic
_symmetry_space_group_name_Hall '-P 1'
_symmetry_space_group_name_H-M 'P -1'
_atom_sites_solution_hydrogens geom
_atom_sites_solution_primary direct
_atom_sites_solution_secondary difmap
_audit_creation_method SHELXL-97
_cell_angle_alpha 68.13(3)
_cell_angle_beta 83.47(3)
_cell_angle_gamma 74.45(3)
_cell_formula_units_Z 2
_cell_length_a 10.191(2)
_cell_length_b 12.122(2)
_cell_length_c 14.884(3)
_cell_measurement_reflns_used 1085
_cell_measurement_temperature 150(2)
_cell_measurement_theta_max 28.7933
_cell_measurement_theta_min 2.5105
_cell_volume 1643.7(7)
_computing_cell_refinement
;
CrysAlisPro, Oxford Diffraction Ltd.,
Version 1.171.33.48 (release 15-09-2009 CrysAlis171 .NET)
(compiled Sep 15 2009,11:49:04)
;
_computing_data_collection
;
CrysAlisPro, Oxford Diffraction Ltd.,
Version 1.171.33.48 (release 15-09-2009 CrysAlis171 .NET)
(compiled Sep 15 2009,11:49:04)
;
_computing_data_reduction
;
CrysAlisPro, Oxford Diffraction Ltd.,
Version 1.171.33.48 (release 15-09-2009 CrysAlis171 .NET)
(compiled Sep 15 2009,11:49:04)
;
_computing_molecular_graphics 'Bruker SHELXTL'
_computing_publication_material 'Bruker SHELXTL'
_computing_structure_refinement 'SHELXL-97 (Sheldrick, 1997)'
_computing_structure_solution 'SHELXS-97 (Sheldrick, 1990)'
_diffrn_ambient_temperature 150(2)
_diffrn_detector_area_resol_mean 16.2116
_diffrn_measured_fraction_theta_full 0.999
_diffrn_measured_fraction_theta_max 0.999
_diffrn_measurement_device_type 'SuperNova, Single source at offset), Eos'
_diffrn_measurement_method '\w scans'
_diffrn_radiation_monochromator graphite
_diffrn_radiation_source 'fine-focus sealed tube'
_diffrn_radiation_type MoK\a
_diffrn_radiation_wavelength 0.71073
_diffrn_reflns_av_R_equivalents 0.0250
_diffrn_reflns_av_unetI/netI 0.0350
_diffrn_reflns_limit_h_max 11
_diffrn_reflns_limit_h_min -12
_diffrn_reflns_limit_k_max 13
_diffrn_reflns_limit_k_min -14
_diffrn_reflns_limit_l_max 17
_diffrn_reflns_limit_l_min -17
_diffrn_reflns_number 11349
_diffrn_reflns_theta_full 25.01
_diffrn_reflns_theta_max 25.01
_diffrn_reflns_theta_min 2.43
_diffrn_standards_number 3908
_exptl_absorpt_coefficient_mu 7.261
_exptl_absorpt_correction_T_max 0.5305
_exptl_absorpt_correction_T_min 0.3245
_exptl_absorpt_correction_type multi-scan
_exptl_absorpt_process_details
;
CrysAlisPro, Oxford Diffraction Ltd.,
Version 1.171.33.48 (release 15-09-2009 CrysAlis171 .NET)
(compiled Sep 15 2009,11:49:04)
Empirical absorption correction using spherical harmonics,
 implemented in SCALE3 ABSPACK scaling algorithm.
;
_exptl_crystal_colour colourless
_exptl_crystal_density_diffrn 2.583
_exptl_crystal_density_method 'not measured'
_exptl_crystal_description block
_exptl_crystal_F_000 1208
_exptl_crystal_size_max 0.20
_exptl_crystal_size_mid 0.11
_exptl_crystal_size_min 0.10
_refine_diff_density_max 1.090
_refine_diff_density_min -1.040
_refine_diff_density_rms 0.153
_refine_ls_extinction_method none
_refine_ls_goodness_of_fit_ref 1.051
_refine_ls_hydrogen_treatment mixed
_refine_ls_matrix_type full
_refine_ls_number_parameters 514
_refine_ls_number_reflns 5784
_refine_ls_number_restraints 192
_refine_ls_restrained_S_all 1.047
_refine_ls_R_factor_all 0.0295
_refine_ls_R_factor_gt 0.0251
_refine_ls_shift/su_max 0.002
_refine_ls_shift/su_mean 0.000
_refine_ls_structure_factor_coef Fsqd
_refine_ls_weighting_details 'calc w=1/[\s^2^(Fo^2^)+(0.0334P)^2^+0.0000P] where P=(Fo^2^+2Fc^2^)/3'
_refine_ls_weighting_scheme calc
_refine_ls_wR_factor_gt 0.0605
_refine_ls_wR_factor_ref 0.0618
_reflns_number_gt 5160
_reflns_number_total 5784
_reflns_threshold_expression >2sigma(I)
_cod_data_source_file c3dt51769a.txt
_cod_data_source_block p100710a
_cod_original_cell_volume 1643.6(6)
_cod_original_sg_symbol_H-M P-1
_cod_database_code 7021975

loop_
_symmetry_equiv_pos_as_xyz
'x, y, z'
'-x, -y, -z'

loop_
_atom_site_label
_atom_site_type_symbol
_atom_site_fract_x
_atom_site_fract_y
_atom_site_fract_z
_atom_site_U_iso_or_equiv
_atom_site_adp_type
_atom_site_occupancy
_atom_site_symmetry_multiplicity
_atom_site_calc_flag
_atom_site_refinement_flags
Ho1 Ho 1.24392(2) -0.52035(2) 0.899465(17) 0.01262(7) Uani 1 1 d .
Ho2 Ho 0.35775(2) -0.02257(2) 0.784415(17) 0.01164(7) Uani 1 1 d .
Ho3 Ho 0.48918(2) 0.28734(2) 0.540431(16) 0.01033(7) Uani 1 1 d .
C1 C 1.0229(5) -0.2439(5) 0.7336(4) 0.0163(6) Uani 1 1 d U
C2 C 0.9163(5) -0.2714(4) 0.8025(4) 0.0145(6) Uani 1 1 d U
C3 C 0.8002(5) -0.1775(4) 0.7957(4) 0.0146(6) Uani 1 1 d U
H3 H 0.7304 -0.1925 0.8412 0.017 Uiso 1 1 calc R
C4 C 0.7836(5) -0.0622(5) 0.7238(4) 0.0156(6) Uani 1 1 d U
C5 C 0.8895(5) -0.0390(5) 0.6581(4) 0.0187(6) Uani 1 1 d U
H5 H 0.8805 0.0381 0.6101 0.022 Uiso 1 1 calc R
C6 C 1.0075(5) -0.1282(5) 0.6628(4) 0.0188(6) Uani 1 1 d U
H6 H 1.0775 -0.1109 0.6181 0.023 Uiso 1 1 calc R
C7 C 1.2459(5) -0.2989(5) 0.6681(4) 0.0154(9) Uani 1 1 d U
H7A H 1.2764 -0.2341 0.6765 0.019 Uiso 1 1 calc R
H7B H 1.2096 -0.2686 0.6035 0.019 Uiso 1 1 calc R
C8 C 1.3637(5) -0.4100(4) 0.6811(4) 0.0149(9) Uani 1 1 d U
C9 C 0.9188(5) -0.3925(4) 0.8817(4) 0.0136(7) Uani 1 1 d U
C10 C 0.6526(5) 0.0320(4) 0.7116(4) 0.0146(7) Uani 1 1 d U
C11 C 0.2003(5) 0.0149(5) 1.0060(4) 0.0171(6) Uani 1 1 d U
C12 C 0.1573(5) 0.1422(5) 0.9566(4) 0.0161(6) Uani 1 1 d U
C13 C 0.0417(5) 0.2068(5) 0.9915(4) 0.0159(6) Uani 1 1 d U
H13 H 0.0126 0.2912 0.9602 0.019 Uiso 1 1 calc R
C14 C -0.0305(5) 0.1492(5) 1.0707(4) 0.0165(6) Uani 1 1 d U
C15 C 0.0171(5) 0.0234(5) 1.1205(4) 0.0183(6) Uani 1 1 d U
H15 H -0.0292 -0.0159 1.1757 0.022 Uiso 1 1 calc R
C16 C 0.1320(5) -0.0430(5) 1.0886(4) 0.0188(6) Uani 1 1 d U
H16 H 0.1636 -0.1266 1.1225 0.023 Uiso 1 1 calc R
C17 C 0.3938(6) -0.1562(6) 1.0369(4) 0.0339(11) Uani 1 1 d U
H17A H 0.3361 -0.2058 1.0805 0.041 Uiso 1 1 calc R
H17B H 0.4430 -0.1313 1.0752 0.041 Uiso 1 1 calc R
C18 C 0.4928(6) -0.2306(6) 0.9872(4) 0.0301(11) Uani 1 1 d U
C19 C 0.2284(5) 0.2113(5) 0.8705(4) 0.0166(7) Uani 1 1 d U
C20 C -0.1544(5) 0.2226(5) 1.1058(4) 0.0158(7) Uani 1 1 d U
C21 C 0.1717(5) 0.3301(5) 0.4505(4) 0.0149(6) Uani 1 1 d U
C22 C 0.1204(5) 0.2643(5) 0.5401(4) 0.0145(6) Uani 1 1 d U
C23 C -0.0212(5) 0.2970(4) 0.5558(4) 0.0145(6) Uani 1 1 d U
H23 H -0.0592 0.2522 0.6130 0.017 Uiso 1 1 calc R
C24 C -0.1055(5) 0.3952(4) 0.4873(4) 0.0144(6) Uani 1 1 d U
C25 C -0.0485(5) 0.4587(4) 0.3984(4) 0.0155(6) Uani 1 1 d U
H25 H -0.1035 0.5245 0.3521 0.019 Uiso 1 1 calc R
C26 C 0.0884(5) 0.4230(5) 0.3804(4) 0.0161(6) Uani 1 1 d U
H26 H 0.1251 0.4620 0.3204 0.019 Uiso 1 1 calc R
C27 C 0.3513(5) 0.2321(5) 0.3674(4) 0.0234(9) Uani 1 1 d U
H27A H 0.3429 0.2897 0.3012 0.028 Uiso 1 1 calc R
H27B H 0.2912 0.1787 0.3766 0.028 Uiso 1 1 calc R
C28 C 0.4959(5) 0.1573(5) 0.3854(4) 0.0208(9) Uani 1 1 d U
C29 C 0.2093(5) 0.1675(5) 0.6187(4) 0.0147(7) Uani 1 1 d U
C30 C -0.2576(5) 0.4332(5) 0.5041(4) 0.0145(7) Uani 1 1 d U
O1 O 1.1421(3) -0.3346(3) 0.7397(3) 0.0171(8) Uani 1 1 d .
O2 O 1.4568(3) -0.4020(3) 0.6182(3) 0.0190(8) Uani 1 1 d .
O3 O 1.3617(4) -0.5044(3) 0.7525(3) 0.0259(9) Uani 1 1 d .
O4 O 1.0161(3) -0.4836(3) 0.8836(3) 0.0178(8) Uani 1 1 d .
O5 O 0.8207(3) -0.3980(3) 0.9407(3) 0.0205(8) Uani 1 1 d .
O6 O 0.5621(3) 0.0177(3) 0.7783(3) 0.0204(8) Uani 1 1 d .
O7 O 0.6370(4) 0.1193(3) 0.6328(3) 0.0238(9) Uani 1 1 d .
O8 O 0.3111(4) -0.0500(3) 0.9687(3) 0.0218(8) Uani 1 1 d .
O9 O 0.5702(4) -0.3227(4) 1.0414(3) 0.0414(11) Uani 1 1 d .
O10 O 0.4860(4) -0.1993(3) 0.8981(3) 0.0268(9) Uani 1 1 d .
O11 O 0.2959(4) 0.1561(3) 0.8162(3) 0.0261(9) Uani 1 1 d .
O12 O 0.2176(4) 0.3214(3) 0.8537(3) 0.0272(10) Uani 1 1 d .
O13 O -0.1735(3) 0.3372(3) 1.0714(3) 0.0214(8) Uani 1 1 d .
O14 O -0.2319(4) 0.1667(3) 1.1670(3) 0.0227(9) Uani 1 1 d .
O15 O 0.3131(3) 0.2964(3) 0.4319(3) 0.0156(8) Uani 1 1 d .
O16 O 0.5483(4) 0.1099(3) 0.3231(3) 0.0254(9) Uani 1 1 d .
O17 O 0.5546(3) 0.1482(3) 0.4569(3) 0.0202(8) Uani 1 1 d .
O18 O 0.3348(3) 0.1655(3) 0.6227(3) 0.0160(8) Uani 1 1 d .
O19 O 0.1609(4) 0.0861(3) 0.6840(3) 0.0249(9) Uani 1 1 d .
O20 O -0.3163(3) 0.3496(3) 0.5503(3) 0.0236(9) Uani 1 1 d .
O21 O -0.3156(2) 0.54555(19) 0.46818(17) 0.0205(8) Uani 1 1 d .
O22 O 1.4340(2) -0.43190(19) 0.89065(17) 0.0610(17) Uani 1 1 d R
H22A H 1.3977 -0.3596 0.8896 0.073 Uiso 1 1 d R
H22B H 1.5179 -0.4400 0.8738 0.073 Uiso 1 1 d R
O23 O 0.4682(2) 0.29600(19) 0.70120(17) 0.0219(9) Uani 1 1 d R
H23A H 0.4596 0.2317 0.7482 0.026 Uiso 1 1 d R
H23B H 0.4188 0.3598 0.7105 0.026 Uiso 1 1 d R
O24 O 0.6963(2) 0.46977(19) 0.84905(17) 0.158(4) Uani 1 1 d R
H24A H 0.7505 0.4933 0.8736 0.237 Uiso 1 1 d R
H24B H 0.7121 0.3920 0.8726 0.237 Uiso 1 1 d R
O25 O 0.7173(7) 0.3407(9) 0.7459(6) 0.145(4) Uani 1 1 d .
H25A H 0.6625 0.2970 0.7489 0.217 Uiso 1 1 d R
H25B H 0.7236 0.3886 0.6877 0.217 Uiso 1 1 d R

loop_
_atom_site_aniso_label
_atom_site_aniso_U_11
_atom_site_aniso_U_22
_atom_site_aniso_U_33
_atom_site_aniso_U_23
_atom_site_aniso_U_13
_atom_site_aniso_U_12
Ho1 0.01148(13) 0.00948(13) 0.01312(13) -0.00339(10) 0.00245(9) 0.00151(9)
Ho2 0.01033(13) 0.00941(13) 0.01348(13) -0.00429(10) 0.00283(9) -0.00063(9)
Ho3 0.00683(12) 0.00989(13) 0.01166(13) -0.00259(10) 0.00206(9) -0.00055(9)
C1 0.0122(12) 0.0144(12) 0.0192(13) -0.0045(11) 0.0019(11) -0.0011(10)
C2 0.0111(11) 0.0135(12) 0.0182(13) -0.0055(10) 0.0008(10) -0.0023(10)
C3 0.0112(12) 0.0135(12) 0.0181(13) -0.0056(11) 0.0008(10) -0.0020(10)
C4 0.0123(11) 0.0135(12) 0.0192(13) -0.0049(10) 0.0007(10) -0.0018(10)
C5 0.0134(12) 0.0154(12) 0.0209(13) -0.0021(11) 0.0022(11) -0.0005(10)
C6 0.0133(12) 0.0157(12) 0.0207(13) -0.0023(11) 0.0033(11) -0.0002(11)
C7 0.0137(18) 0.0157(18) 0.0151(19) -0.0046(15) 0.0054(15) -0.0044(15)
C8 0.0135(18) 0.0152(18) 0.0152(19) -0.0049(16) 0.0051(15) -0.0049(15)
C9 0.0102(13) 0.0133(14) 0.0175(15) -0.0061(12) 0.0001(12) -0.0026(12)
C10 0.0122(14) 0.0125(14) 0.0192(15) -0.0062(12) -0.0007(12) -0.0025(12)
C11 0.0171(12) 0.0160(12) 0.0199(13) -0.0097(11) 0.0030(11) -0.0039(11)
C12 0.0167(12) 0.0156(12) 0.0195(12) -0.0104(10) 0.0032(10) -0.0051(10)
C13 0.0167(12) 0.0153(12) 0.0193(12) -0.0099(11) 0.0032(10) -0.0057(10)
C14 0.0171(12) 0.0158(12) 0.0191(12) -0.0093(10) 0.0032(10) -0.0049(10)
C15 0.0181(12) 0.0167(12) 0.0201(13) -0.0079(11) 0.0036(11) -0.0039(11)
C16 0.0183(12) 0.0169(12) 0.0207(13) -0.0077(11) 0.0034(11) -0.0034(11)
C17 0.030(2) 0.032(2) 0.026(2) -0.0069(18) 0.0001(18) 0.0100(17)
C18 0.027(2) 0.029(2) 0.025(2) -0.0080(18) -0.0003(17) 0.0064(17)
C19 0.0170(14) 0.0158(14) 0.0199(15) -0.0103(12) 0.0035(12) -0.0046(12)
C20 0.0167(14) 0.0159(14) 0.0183(14) -0.0097(12) 0.0026(12) -0.0053(12)
C21 0.0101(12) 0.0143(12) 0.0197(13) -0.0061(11) 0.0009(10) -0.0026(10)
C22 0.0096(11) 0.0138(11) 0.0194(12) -0.0061(10) 0.0013(9) -0.0022(9)
C23 0.0099(11) 0.0135(12) 0.0195(12) -0.0059(10) 0.0007(10) -0.0024(10)
C24 0.0101(11) 0.0136(11) 0.0194(12) -0.0060(10) -0.0002(9) -0.0024(9)
C25 0.0107(12) 0.0145(12) 0.0199(13) -0.0053(11) -0.0004(10) -0.0021(10)
C26 0.0110(12) 0.0150(12) 0.0201(13) -0.0051(11) 0.0007(10) -0.0018(10)
C27 0.0190(19) 0.030(2) 0.024(2) -0.0160(18) 0.0031(17) -0.0036(17)
C28 0.017(2) 0.028(2) 0.023(2) -0.0161(19) 0.0037(17) -0.0058(17)
C29 0.0097(13) 0.0137(14) 0.0190(15) -0.0059(12) 0.0025(12) -0.0014(12)
C30 0.0104(13) 0.0142(14) 0.0190(14) -0.0062(12) -0.0007(12) -0.0023(12)
O1 0.0102(18) 0.0163(19) 0.018(2) -0.0029(16) 0.0062(15) 0.0007(15)
O2 0.0119(19) 0.020(2) 0.019(2) -0.0049(17) 0.0079(16) -0.0010(16)
O3 0.024(2) 0.015(2) 0.024(2) 0.0004(18) 0.0136(18) 0.0022(17)
O4 0.0125(18) 0.0094(18) 0.028(2) -0.0050(17) -0.0017(16) 0.0017(14)
O5 0.016(2) 0.019(2) 0.017(2) -0.0015(17) 0.0062(16) 0.0004(16)
O6 0.0138(19) 0.020(2) 0.029(2) -0.0122(18) 0.0003(16) -0.0020(16)
O7 0.019(2) 0.019(2) 0.025(2) -0.0020(18) -0.0027(17) 0.0019(16)
O8 0.022(2) 0.015(2) 0.021(2) -0.0063(17) 0.0041(17) 0.0049(16)
O9 0.036(3) 0.037(3) 0.024(2) -0.001(2) 0.000(2) 0.021(2)
O10 0.028(2) 0.023(2) 0.019(2) -0.0046(19) 0.0038(18) 0.0042(18)
O11 0.038(2) 0.015(2) 0.026(2) -0.0132(18) 0.0168(19) -0.0070(18)
O12 0.031(2) 0.016(2) 0.039(3) -0.016(2) 0.0179(19) -0.0112(18)
O13 0.021(2) 0.017(2) 0.026(2) -0.0104(18) 0.0079(17) -0.0029(16)
O14 0.022(2) 0.020(2) 0.027(2) -0.0088(18) 0.0102(17) -0.0107(17)
O15 0.0080(17) 0.020(2) 0.021(2) -0.0104(17) -0.0005(15) -0.0021(15)
O16 0.028(2) 0.031(2) 0.026(2) -0.020(2) 0.0083(18) -0.0083(18)
O17 0.0151(19) 0.021(2) 0.021(2) -0.0086(18) 0.0007(16) 0.0012(16)
O18 0.0096(18) 0.0183(19) 0.017(2) -0.0033(16) 0.0009(15) -0.0036(15)
O19 0.016(2) 0.024(2) 0.025(2) 0.0046(18) -0.0010(17) -0.0089(17)
O20 0.014(2) 0.025(2) 0.028(2) -0.0049(19) 0.0028(17) -0.0072(17)
O21 0.0127(19) 0.017(2) 0.031(2) -0.0117(18) -0.0012(16) 0.0027(15)
O22 0.025(3) 0.056(3) 0.125(5) -0.061(4) -0.003(3) -0.003(2)
O23 0.034(2) 0.013(2) 0.018(2) -0.0083(17) 0.0086(17) -0.0058(17)
O24 0.067(5) 0.211(10) 0.259(12) -0.158(10) -0.002(6) -0.030(6)
O25 0.102(6) 0.279(12) 0.085(6) -0.076(7) 0.019(5) -0.092(7)

loop_
_atom_type_symbol
_atom_type_description
_atom_type_scat_dispersion_real
_atom_type_scat_dispersion_imag
_atom_type_scat_source
C C 0.0033 0.0016 'International Tables Vol C Tables 4.2.6.8 and 6.1.1.4'
H H 0.0000 0.0000 'International Tables Vol C Tables 4.2.6.8 and 6.1.1.4'
O O 0.0106 0.0060 'International Tables Vol C Tables 4.2.6.8 and 6.1.1.4'
Ho Ho -0.2175 4.6783 'International Tables Vol C Tables 4.2.6.8 and 6.1.1.4'

loop_
_geom_angle_atom_site_label_1
_geom_angle_atom_site_label_2
_geom_angle_atom_site_label_3
_geom_angle
_geom_angle_site_symmetry_1
_geom_angle_site_symmetry_3
O4 Ho1 O9 141.06(15) . 2_747
O4 Ho1 O5 79.68(13) . 2_747
O9 Ho1 O5 79.02(14) 2_747 2_747
O4 Ho1 O13 80.53(12) . 2_657
O9 Ho1 O13 128.02(15) 2_747 2_657
O5 Ho1 O13 82.64(13) 2_747 2_657
O4 Ho1 O3 112.10(13) . .
O9 Ho1 O3 82.16(14) 2_747 .
O5 Ho1 O3 160.16(13) 2_747 .
O13 Ho1 O3 114.31(12) 2_657 .
O4 Ho1 O12 75.48(12) . 1_645
O9 Ho1 O12 74.99(15) 2_747 1_645
O5 Ho1 O12 96.46(13) 2_747 1_645
O13 Ho1 O12 155.74(13) 2_657 1_645
O3 Ho1 O12 72.45(12) . 1_645
O4 Ho1 O22 146.11(10) . .
O9 Ho1 O22 72.26(13) 2_747 .
O5 Ho1 O22 109.01(10) 2_747 .
O13 Ho1 O22 68.70(10) 2_657 .
O3 Ho1 O22 70.63(11) . .
O12 Ho1 O22 133.10(10) 1_645 .
O4 Ho1 O1 65.45(12) . .
O9 Ho1 O1 143.20(13) 2_747 .
O5 Ho1 O1 137.77(11) 2_747 .
O13 Ho1 O1 69.25(12) 2_657 .
O3 Ho1 O1 61.39(12) . .
O12 Ho1 O1 97.03(13) 1_645 .
O22 Ho1 O1 89.84(9) . .
O16 Ho2 O6 84.13(13) 2_656 .
O16 Ho2 O14 84.96(12) 2_656 2_557
O6 Ho2 O14 147.63(14) . 2_557
O16 Ho2 O11 145.70(14) 2_656 .
O6 Ho2 O11 79.28(13) . .
O14 Ho2 O11 123.76(12) 2_557 .
O16 Ho2 O10 85.10(14) 2_656 .
O6 Ho2 O10 76.07(14) . .
O14 Ho2 O10 72.69(14) 2_557 .
O11 Ho2 O10 119.03(14) . .
O16 Ho2 O19 90.08(14) 2_656 .
O6 Ho2 O19 131.37(13) . .
O14 Ho2 O19 78.94(13) 2_557 .
O11 Ho2 O19 79.08(14) . .
O10 Ho2 O19 151.53(12) . .
O16 Ho2 O18 77.68(13) 2_656 .
O6 Ho2 O18 80.13(12) . .
O14 Ho2 O18 126.77(12) 2_557 .
O11 Ho2 O18 70.05(12) . .
O10 Ho2 O18 151.86(11) . .
O19 Ho2 O18 51.58(11) . .
O16 Ho2 O8 147.13(13) 2_656 .
O6 Ho2 O8 94.68(12) . .
O14 Ho2 O8 78.64(12) 2_557 .
O11 Ho2 O8 64.72(12) . .
O10 Ho2 O8 62.94(12) . .
O19 Ho2 O8 114.04(12) . .
O18 Ho2 O8 134.62(10) . .
O16 Ho2 C29 83.89(14) 2_656 .
O6 Ho2 C29 106.08(14) . .
O14 Ho2 C29 102.91(14) 2_557 .
O11 Ho2 C29 72.37(14) . .
O10 Ho2 C29 168.48(13) . .
O19 Ho2 C29 25.42(12) . .
O18 Ho2 C29 26.17(11) . .
O8 Ho2 C29 127.37(12) . .
O7 Ho3 O21 148.15(11) . 2_566
O7 Ho3 O20 73.60(13) . 1_655
O21 Ho3 O20 103.70(10) 2_566 1_655
O7 Ho3 O2 122.21(13) . 2_756
O21 Ho3 O2 85.66(11) 2_566 2_756
O20 Ho3 O2 73.74(13) 1_655 2_756
O7 Ho3 O17 71.88(13) . .
O21 Ho3 O17 136.20(11) 2_566 .
O20 Ho3 O17 106.86(12) 1_655 .
O2 Ho3 O17 73.86(12) 2_756 .
O7 Ho3 O18 80.68(13) . .
O21 Ho3 O18 87.34(10) 2_566 .
O20 Ho3 O18 146.91(13) 1_655 .
O2 Ho3 O18 138.91(12) 2_756 .
O17 Ho3 O18 83.87(11) . .
O7 Ho3 O23 73.64(11) . .
O21 Ho3 O23 74.83(10) 2_566 .
O20 Ho3 O23 77.40(10) 1_655 .
O2 Ho3 O23 139.97(10) 2_756 .
O17 Ho3 O23 142.17(11) . .
O18 Ho3 O23 75.61(9) . .
O7 Ho3 O15 127.22(12) . .
O21 Ho3 O15 72.60(9) 2_566 .
O20 Ho3 O15 146.08(12) 1_655 .
O2 Ho3 O15 72.36(12) 2_756 .
O17 Ho3 O15 64.47(11) . .
O18 Ho3 O15 66.92(12) . .
O23 Ho3 O15 130.67(9) . .
C6 C1 O1 121.1(4) . .
C6 C1 C2 120.2(5) . .
O1 C1 C2 118.7(4) . .
C3 C2 C1 117.0(5) . .
C3 C2 C9 117.2(4) . .
C1 C2 C9 125.7(4) . .
C2 C3 C4 122.8(5) . .
C2 C3 H3 118.6 . .
C4 C3 H3 118.6 . .
C5 C4 C3 118.4(5) . .
C5 C4 C10 119.8(5) . .
C3 C4 C10 121.6(4) . .
C6 C5 C4 121.0(5) . .
C6 C5 H5 119.5 . .
C4 C5 H5 119.5 . .
C5 C6 C1 120.5(5) . .
C5 C6 H6 119.8 . .
C1 C6 H6 119.8 . .
O1 C7 C8 108.2(4) . .
O1 C7 H7A 110.1 . .
C8 C7 H7A 110.1 . .
O1 C7 H7B 110.1 . .
C8 C7 H7B 110.1 . .
H7A C7 H7B 108.4 . .
O3 C8 O2 123.7(5) . .
O3 C8 C7 118.3(4) . .
O2 C8 C7 118.0(4) . .
O5 C9 O4 123.8(5) . .
O5 C9 C2 117.3(4) . .
O4 C9 C2 118.8(4) . .
O7 C10 O6 124.0(5) . .
O7 C10 C4 116.3(4) . .
O6 C10 C4 119.7(5) . .
O8 C11 C16 121.4(5) . .
O8 C11 C12 117.9(4) . .
C16 C11 C12 120.7(5) . .
C13 C12 C11 118.0(5) . .
C13 C12 C19 118.2(5) . .
C11 C12 C19 123.8(4) . .
C14 C13 C12 121.7(5) . .
C14 C13 H13 119.1 . .
C12 C13 H13 119.1 . .
C13 C14 C15 119.0(5) . .
C13 C14 C20 119.9(5) . .
C15 C14 C20 121.0(5) . .
C16 C15 C14 120.7(5) . .
C16 C15 H15 119.7 . .
C14 C15 H15 119.7 . .
C15 C16 C11 119.8(5) . .
C15 C16 H16 120.1 . .
C11 C16 H16 120.1 . .
O8 C17 C18 111.1(5) . .
O8 C17 H17A 109.4 . .
C18 C17 H17A 109.4 . .
O8 C17 H17B 109.4 . .
C18 C17 H17B 109.4 . .
H17A C17 H17B 108.0 . .
O9 C18 O10 126.3(5) . .
O9 C18 C17 115.0(5) . .
O10 C18 C17 118.6(6) . .
O12 C19 O11 122.7(5) . .
O12 C19 C12 118.5(4) . .
O11 C19 C12 118.7(4) . .
O14 C20 O13 124.2(5) . .
O14 C20 C14 118.7(4) . .
O13 C20 C14 117.1(4) . .
C26 C21 C22 122.0(5) . .
C26 C21 O15 119.8(4) . .
C22 C21 O15 118.1(5) . .
C21 C22 C23 117.1(5) . .
C21 C22 C29 122.9(4) . .
C23 C22 C29 120.0(5) . .
C24 C23 C22 121.3(5) . .
C24 C23 H23 119.3 . .
C22 C23 H23 119.3 . .
C23 C24 C25 119.1(4) . .
C23 C24 C30 121.9(5) . .
C25 C24 C30 118.9(5) . .
C26 C25 C24 119.8(5) . .
C26 C25 H25 120.1 . .
C24 C25 H25 120.1 . .
C25 C26 C21 120.4(5) . .
C25 C26 H26 119.8 . .
C21 C26 H26 119.8 . .
O15 C27 C28 109.8(4) . .
O15 C27 H27A 109.7 . .
C28 C27 H27A 109.7 . .
O15 C27 H27B 109.7 . .
C28 C27 H27B 109.7 . .
H27A C27 H27B 108.2 . .
O17 C28 O16 125.3(5) . .
O17 C28 C27 119.1(4) . .
O16 C28 C27 115.6(5) . .
O19 C29 O18 118.7(5) . .
O19 C29 C22 120.1(4) . .
O18 C29 C22 121.2(4) . .
O19 C29 Ho2 54.8(3) . .
O18 C29 Ho2 63.9(3) . .
C22 C29 Ho2 174.1(3) . .
O20 C30 O21 125.3(4) . .
O20 C30 C24 117.1(4) . .
O21 C30 C24 117.6(4) . .
C1 O1 C7 115.3(4) . .
C1 O1 Ho1 126.5(3) . .
C7 O1 Ho1 112.7(3) . .
C8 O2 Ho3 143.4(3) . 2_756
C8 O3 Ho1 127.8(3) . .
C9 O4 Ho1 132.3(3) . .
C9 O5 Ho1 145.3(3) . 2_747
C10 O6 Ho2 131.2(3) . .
C10 O7 Ho3 144.9(3) . .
C11 O8 C17 116.4(4) . .
C11 O8 Ho2 126.2(3) . .
C17 O8 Ho2 116.3(3) . .
C18 O9 Ho1 162.3(4) . 2_747
C18 O10 Ho2 130.6(4) . .
C19 O11 Ho2 146.6(3) . .
C19 O12 Ho1 151.0(4) . 1_465
C20 O13 Ho1 147.0(3) . 2_657
C20 O14 Ho2 149.5(3) . 2_557
C27 O15 C21 115.5(3) . .
C27 O15 Ho3 118.9(3) . .
C21 O15 Ho3 122.8(3) . .
C28 O16 Ho2 178.9(4) . 2_656
C28 O17 Ho3 124.4(3) . .
C29 O18 Ho3 138.6(3) . .
C29 O18 Ho2 89.9(3) . .
Ho3 O18 Ho2 130.99(14) . .
C29 O19 Ho2 99.8(3) . .
C30 O20 Ho3 139.4(4) . 1_455
C30 O21 Ho3 152.9(3) . 2_566
Ho1 O22 H22A 104.8 . .
Ho1 O22 H22B 141.4 . .
H22A O22 H22B 111.1 . .
Ho3 O23 H23A 117.4 . .
Ho3 O23 H23B 119.5 . .
H23A O23 H23B 110.7 . .
H24A O24 H24B 109.5 . .
H25A O25 H25B 109.4 . .

loop_
_geom_bond_atom_site_label_1
_geom_bond_atom_site_label_2
_geom_bond_distance
_geom_bond_site_symmetry_2
Ho1 O4 2.266(3) .
Ho1 O9 2.277(4) 2_747
Ho1 O5 2.305(4) 2_747
Ho1 O13 2.329(3) 2_657
Ho1 O3 2.340(4) .
Ho1 O12 2.347(3) 1_645
Ho1 O22 2.423(2) .
Ho1 O1 2.668(4) .
Ho2 O16 2.229(3) 2_656
Ho2 O6 2.248(3) .
Ho2 O14 2.296(3) 2_557
Ho2 O11 2.296(3) .
Ho2 O10 2.338(4) .
Ho2 O19 2.406(4) .
Ho2 O18 2.607(4) .
Ho2 O8 2.639(4) .
Ho2 C29 2.903(6) .
Ho3 O7 2.247(4) .
Ho3 O21 2.277(2) 2_566
Ho3 O20 2.340(3) 1_655
Ho3 O2 2.341(4) 2_756
Ho3 O17 2.368(3) .
Ho3 O18 2.370(3) .
Ho3 O23 2.417(2) .
Ho3 O15 2.503(3) .
C1 C6 1.386(7) .
C1 O1 1.387(6) .
C1 C2 1.425(6) .
C2 C3 1.388(7) .
C2 C9 1.497(7) .
C3 C4 1.389(7) .
C3 H3 0.9300 .
C4 C5 1.384(7) .
C4 C10 1.484(7) .
C5 C6 1.373(7) .
C5 H5 0.9300 .
C6 H6 0.9300 .
C7 O1 1.445(5) .
C7 C8 1.511(7) .
C7 H7A 0.9700 .
C7 H7B 0.9700 .
C8 O3 1.241(6) .
C8 O2 1.251(5) .
C9 O5 1.251(5) .
C9 O4 1.264(6) .
C10 O7 1.244(6) .
C10 O6 1.271(6) .
C11 O8 1.382(6) .
C11 C16 1.383(7) .
C11 C12 1.407(7) .
C12 C13 1.392(6) .
C12 C19 1.477(7) .
C13 C14 1.373(7) .
C13 H13 0.9300 .
C14 C15 1.397(7) .
C14 C20 1.501(7) .
C15 C16 1.377(7) .
C15 H15 0.9300 .
C16 H16 0.9300 .
C17 O8 1.428(7) .
C17 C18 1.489(8) .
C17 H17A 0.9700 .
C17 H17B 0.9700 .
C18 O9 1.233(7) .
C18 O10 1.241(7) .
C19 O12 1.239(6) .
C19 O11 1.267(6) .
C20 O14 1.255(6) .
C20 O13 1.257(6) .
C21 C26 1.375(7) .
C21 C22 1.399(7) .
C21 O15 1.414(6) .
C22 C23 1.407(6) .
C22 C29 1.489(7) .
C23 C24 1.393(7) .
C23 H23 0.9300 .
C24 C25 1.409(7) .
C24 C30 1.515(6) .
C25 C26 1.372(6) .
C25 H25 0.9300 .
C26 H26 0.9300 .
C27 O15 1.411(5) .
C27 C28 1.503(7) .
C27 H27A 0.9700 .
C27 H27B 0.9700 .
C28 O17 1.235(6) .
C28 O16 1.262(6) .
C29 O19 1.264(6) .
C29 O18 1.280(6) .
C30 O20 1.252(6) .
C30 O21 1.260(5) .
O2 Ho3 2.341(4) 2_756
O5 Ho1 2.305(4) 2_747
O9 Ho1 2.277(4) 2_747
O12 Ho1 2.347(3) 1_465
O13 Ho1 2.329(3) 2_657
O14 Ho2 2.296(3) 2_557
O16 Ho2 2.229(3) 2_656
O20 Ho3 2.340(3) 1_455
O21 Ho3 2.277(2) 2_566
O22 H22A 0.8502 .
O22 H22B 0.8527 .
O23 H23A 0.8491 .
O23 H23B 0.8520 .
O24 H24A 0.8534 .
O24 H24B 0.8506 .
O25 H25A 0.8548 .
O25 H25B 0.8517 .

loop_
_geom_torsion_atom_site_label_1
_geom_torsion_atom_site_label_2
_geom_torsion_atom_site_label_3
_geom_torsion_atom_site_label_4
_geom_torsion
_geom_torsion_site_symmetry_1
_geom_torsion_site_symmetry_4
C6 C1 C2 C3 -0.9(7) . .
O1 C1 C2 C3 178.3(4) . .
C6 C1 C2 C9 179.2(5) . .
O1 C1 C2 C9 -1.5(7) . .
C1 C2 C3 C4 2.1(7) . .
C9 C2 C3 C4 -178.0(4) . .
C2 C3 C4 C5 -2.1(7) . .
C2 C3 C4 C10 173.1(4) . .
C3 C4 C5 C6 0.9(7) . .
C10 C4 C5 C6 -174.4(5) . .
C4 C5 C6 C1 0.1(8) . .
O1 C1 C6 C5 -179.4(4) . .
C2 C1 C6 C5 -0.1(8) . .
O1 C7 C8 O3 -7.8(6) . .
O1 C7 C8 O2 171.2(4) . .
C3 C2 C9 O5 -5.4(7) . .
C1 C2 C9 O5 174.5(4) . .
C3 C2 C9 O4 172.3(4) . .
C1 C2 C9 O4 -7.8(7) . .
C5 C4 C10 O7 12.0(7) . .
C3 C4 C10 O7 -163.1(4) . .
C5 C4 C10 O6 -170.8(4) . .
C3 C4 C10 O6 14.1(7) . .
O8 C11 C12 C13 176.9(4) . .
C16 C11 C12 C13 -2.2(7) . .
O8 C11 C12 C19 -3.6(7) . .
C16 C11 C12 C19 177.3(5) . .
C11 C12 C13 C14 -0.9(7) . .
C19 C12 C13 C14 179.6(4) . .
C12 C13 C14 C15 3.2(7) . .
C12 C13 C14 C20 179.9(4) . .
C13 C14 C15 C16 -2.4(7) . .
C20 C14 C15 C16 -179.1(5) . .
C14 C15 C16 C11 -0.6(8) . .
O8 C11 C16 C15 -176.2(4) . .
C12 C11 C16 C15 3.0(7) . .
O8 C17 C18 O9 178.4(5) . .
O8 C17 C18 O10 -5.2(8) . .
C13 C12 C19 O12 25.9(7) . .
C11 C12 C19 O12 -153.5(5) . .
C13 C12 C19 O11 -152.9(5) . .
C11 C12 C19 O11 27.6(8) . .
C13 C14 C20 O14 167.9(5) . .
C15 C14 C20 O14 -15.5(7) . .
C13 C14 C20 O13 -12.3(7) . .
C15 C14 C20 O13 164.4(5) . .
C26 C21 C22 C23 0.1(7) . .
O15 C21 C22 C23 -178.1(4) . .
C26 C21 C22 C29 -177.0(4) . .
O15 C21 C22 C29 4.8(7) . .
C21 C22 C23 C24 -3.5(7) . .
C29 C22 C23 C24 173.7(4) . .
C22 C23 C24 C25 3.4(7) . .
C22 C23 C24 C30 -178.6(4) . .
C23 C24 C25 C26 0.2(7) . .
C30 C24 C25 C26 -177.8(4) . .
C24 C25 C26 C21 -3.6(7) . .
C22 C21 C26 C25 3.5(7) . .
O15 C21 C26 C25 -178.4(4) . .
O15 C27 C28 O17 8.8(7) . .
O15 C27 C28 O16 -170.0(4) . .
C21 C22 C29 O19 -157.9(5) . .
C23 C22 C29 O19 25.1(7) . .
C21 C22 C29 O18 23.1(7) . .
C23 C22 C29 O18 -153.9(4) . .
C21 C22 C29 Ho2 174(3) . .
C23 C22 C29 Ho2 -3(3) . .
O16 Ho2 C29 O19 103.2(3) 2_656 .
O6 Ho2 C29 O19 -174.7(3) . .
O14 Ho2 C29 O19 19.8(3) 2_557 .
O11 Ho2 C29 O19 -101.9(3) . .
O10 Ho2 C29 O19 86.0(7) . .
O18 Ho2 C29 O19 177.6(5) . .
O8 Ho2 C29 O19 -65.6(3) . .
O16 Ho2 C29 O18 -74.4(3) 2_656 .
O6 Ho2 C29 O18 7.6(3) . .
O14 Ho2 C29 O18 -157.8(2) 2_557 .
O11 Ho2 C29 O18 80.5(3) . .
O10 Ho2 C29 O18 -91.6(7) . .
O19 Ho2 C29 O18 -177.6(5) . .
O8 Ho2 C29 O18 116.7(3) . .
O16 Ho2 C29 C22 133(3) 2_656 .
O6 Ho2 C29 C22 -145(3) . .
O14 Ho2 C29 C22 50(3) 2_557 .
O11 Ho2 C29 C22 -72(3) . .
O10 Ho2 C29 C22 116(3) . .
O19 Ho2 C29 C22 30(3) . .
O18 Ho2 C29 C22 -152(3) . .
O8 Ho2 C29 C22 -36(3) . .
C23 C24 C30 O20 -35.1(7) . .
C25 C24 C30 O20 142.9(5) . .
C23 C24 C30 O21 147.0(4) . .
C25 C24 C30 O21 -35.0(6) . .
C6 C1 O1 C7 0.2(6) . .
C2 C1 O1 C7 -179.1(4) . .
C6 C1 O1 Ho1 151.9(4) . .
C2 C1 O1 Ho1 -27.3(6) . .
C8 C7 O1 C1 -176.3(4) . .
C8 C7 O1 Ho1 28.1(4) . .
O4 Ho1 O1 C1 43.4(3) . .
O9 Ho1 O1 C1 -171.8(3) 2_747 .
O5 Ho1 O1 C1 6.2(4) 2_747 .
O13 Ho1 O1 C1 -45.4(3) 2_657 .
O3 Ho1 O1 C1 179.5(4) . .
O12 Ho1 O1 C1 113.9(3) 1_645 .
O22 Ho1 O1 C1 -112.6(3) . .
O4 Ho1 O1 C7 -164.2(3) . .
O9 Ho1 O1 C7 -19.4(4) 2_747 .
O5 Ho1 O1 C7 158.6(3) 2_747 .
O13 Ho1 O1 C7 107.0(3) 2_657 .
O3 Ho1 O1 C7 -28.1(3) . .
O12 Ho1 O1 C7 -93.7(3) 1_645 .
O22 Ho1 O1 C7 39.8(3) . .
O3 C8 O2 Ho3 161.2(4) . 2_756
C7 C8 O2 Ho3 -17.7(7) . 2_756
O2 C8 O3 Ho1 157.6(3) . .
C7 C8 O3 Ho1 -23.5(6) . .
O4 Ho1 O3 C8 71.4(4) . .
O9 Ho1 O3 C8 -146.2(4) 2_747 .
O5 Ho1 O3 C8 -164.8(4) 2_747 .
O13 Ho1 O3 C8 -17.9(5) 2_657 .
O12 Ho1 O3 C8 137.1(4) 1_645 .
O22 Ho1 O3 C8 -72.4(4) . .
O1 Ho1 O3 C8 28.5(4) . .
O5 C9 O4 Ho1 -120.7(4) . .
C2 C9 O4 Ho1 61.8(6) . .
O9 Ho1 O4 C9 149.6(4) 2_747 .
O5 Ho1 O4 C9 91.8(5) 2_747 .
O13 Ho1 O4 C9 7.6(4) 2_657 .
O3 Ho1 O4 C9 -104.9(5) . .
O12 Ho1 O4 C9 -168.7(5) 1_645 .
O22 Ho1 O4 C9 -17.0(6) . .
O1 Ho1 O4 C9 -63.8(4) . .
O4 C9 O5 Ho1 40.5(8) . 2_747
C2 C9 O5 Ho1 -141.9(4) . 2_747
O7 C10 O6 Ho2 66.7(6) . .
C4 C10 O6 Ho2 -110.3(5) . .
O16 Ho2 O6 C10 26.8(4) 2_656 .
O14 Ho2 O6 C10 97.7(5) 2_557 .
O11 Ho2 O6 C10 -123.0(4) . .
O10 Ho2 O6 C10 113.2(4) . .
O19 Ho2 O6 C10 -58.1(5) . .
O18 Ho2 O6 C10 -51.7(4) . .
O8 Ho2 O6 C10 173.8(4) . .
C29 Ho2 O6 C10 -55.1(4) . .
O6 C10 O7 Ho3 -4.1(9) . .
C4 C10 O7 Ho3 173.0(4) . .
O21 Ho3 O7 C10 37.8(7) 2_566 .
O20 Ho3 O7 C10 127.5(6) 1_655 .
O2 Ho3 O7 C10 -174.6(5) 2_756 .
O17 Ho3 O7 C10 -118.1(6) . .
O18 Ho3 O7 C10 -31.5(6) . .
O23 Ho3 O7 C10 46.1(5) . .
O15 Ho3 O7 C10 -82.9(6) . .
C16 C11 O8 C17 -31.4(7) . .
C12 C11 O8 C17 149.5(5) . .
C16 C11 O8 Ho2 136.1(4) . .
C12 C11 O8 Ho2 -43.1(6) . .
C18 C17 O8 C11 169.2(4) . .
C18 C17 O8 Ho2 0.5(6) . .
O16 Ho2 O8 C11 -150.6(3) 2_656 .
O6 Ho2 O8 C11 123.0(3) . .
O14 Ho2 O8 C11 -89.0(3) 2_557 .
O11 Ho2 O8 C11 47.2(3) . .
O10 Ho2 O8 C11 -165.3(4) . .
O19 Ho2 O8 C11 -16.7(4) . .
O18 Ho2 O8 C11 42.2(4) . .
C29 Ho2 O8 C11 8.6(4) . .
O16 Ho2 O8 C17 16.9(5) 2_656 .
O6 Ho2 O8 C17 -69.6(4) . .
O14 Ho2 O8 C17 78.4(4) 2_557 .
O11 Ho2 O8 C17 -145.4(4) . .
O10 Ho2 O8 C17 2.2(4) . .
O19 Ho2 O8 C17 150.7(4) . .
O18 Ho2 O8 C17 -150.3(3) . .
C29 Ho2 O8 C17 176.1(3) . .
O10 C18 O9 Ho1 34.2(19) . 2_747
C17 C18 O9 Ho1 -149.7(12) . 2_747
O9 C18 O10 Ho2 -175.0(4) . .
C17 C18 O10 Ho2 9.0(8) . .
O16 Ho2 O10 C18 -178.3(5) 2_656 .
O6 Ho2 O10 C18 96.5(5) . .
O14 Ho2 O10 C18 -92.1(5) 2_557 .
O11 Ho2 O10 C18 27.4(5) . .
O19 Ho2 O10 C18 -97.2(5) . .
O18 Ho2 O10 C18 129.6(5) . .
O8 Ho2 O10 C18 -6.2(5) . .
C29 Ho2 O10 C18 -161.2(6) . .
O12 C19 O11 Ho2 -174.4(4) . .
C12 C19 O11 Ho2 4.4(10) . .
O16 Ho2 O11 C19 166.3(6) 2_656 .
O6 Ho2 O11 C19 -131.2(7) . .
O14 Ho2 O11 C19 23.9(7) 2_557 .
O10 Ho2 O11 C19 -63.9(7) . .
O19 Ho2 O11 C19 92.6(7) . .
O18 Ho2 O11 C19 145.5(7) . .
O8 Ho2 O11 C19 -30.8(6) . .
C29 Ho2 O11 C19 117.9(7) . .
O11 C19 O12 Ho1 -122.8(6) . 1_465
C12 C19 O12 Ho1 58.4(9) . 1_465
O14 C20 O13 Ho1 38.8(9) . 2_657
C14 C20 O13 Ho1 -141.1(5) . 2_657
O13 C20 O14 Ho2 129.7(6) . 2_557
C14 C20 O14 Ho2 -50.5(9) . 2_557
C28 C27 O15 C21 -156.1(4) . .
C28 C27 O15 Ho3 5.7(5) . .
C26 C21 O15 C27 -72.7(6) . .
C22 C21 O15 C27 105.5(5) . .
C26 C21 O15 Ho3 126.3(4) . .
C22 C21 O15 Ho3 -55.5(5) . .
O7 Ho3 O15 C27 -48.0(4) . .
O21 Ho3 O15 C27 160.4(4) 2_566 .
O20 Ho3 O15 C27 71.6(4) 1_655 .
O2 Ho3 O15 C27 69.5(3) 2_756 .
O17 Ho3 O15 C27 -10.7(3) . .
O18 Ho3 O15 C27 -105.0(4) . .
O23 Ho3 O15 C27 -148.7(3) . .
O7 Ho3 O15 C21 112.3(3) . .
O21 Ho3 O15 C21 -39.3(3) 2_566 .
O20 Ho3 O15 C21 -128.1(3) 1_655 .
O2 Ho3 O15 C21 -130.2(3) 2_756 .
O17 Ho3 O15 C21 149.6(4) . .
O18 Ho3 O15 C21 55.3(3) . .
O23 Ho3 O15 C21 11.6(4) . .
O17 C28 O16 Ho2 50(18) . 2_656
C27 C28 O16 Ho2 -131(17) . 2_656
O16 C28 O17 Ho3 157.5(4) . .
C27 C28 O17 Ho3 -21.2(7) . .
O7 Ho3 O17 C28 166.6(4) . .
O21 Ho3 O17 C28 4.8(5) 2_566 .
O20 Ho3 O17 C28 -127.6(4) 1_655 .
O2 Ho3 O17 C28 -60.7(4) 2_756 .
O18 Ho3 O17 C28 84.5(4) . .
O23 Ho3 O17 C28 141.4(4) . .
O15 Ho3 O17 C28 17.1(4) . .
O19 C29 O18 Ho3 -173.9(3) . .
C22 C29 O18 Ho3 5.1(7) . .
Ho2 C29 O18 Ho3 -171.7(4) . .
O19 C29 O18 Ho2 -2.2(4) . .
C22 C29 O18 Ho2 176.8(4) . .
O7 Ho3 O18 C29 -170.6(5) . .
O21 Ho3 O18 C29 39.0(4) 2_566 .
O20 Ho3 O18 C29 150.3(4) 1_655 .
O2 Ho3 O18 C29 -41.3(5) 2_756 .
O17 Ho3 O18 C29 -98.0(5) . .
O23 Ho3 O18 C29 114.0(5) . .
O15 Ho3 O18 C29 -33.2(4) . .
O7 Ho3 O18 Ho2 20.46(18) . .
O21 Ho3 O18 Ho2 -129.92(17) 2_566 .
O20 Ho3 O18 Ho2 -18.6(3) 1_655 .
O2 Ho3 O18 Ho2 149.78(16) 2_756 .
O17 Ho3 O18 Ho2 93.05(19) . .
O23 Ho3 O18 Ho2 -54.91(16) . .
O15 Ho3 O18 Ho2 157.9(2) . .
O16 Ho2 O18 C29 101.4(3) 2_656 .
O6 Ho2 O18 C29 -172.5(3) . .
O14 Ho2 O18 C29 27.4(3) 2_557 .
O11 Ho2 O18 C29 -90.5(3) . .
O10 Ho2 O18 C29 154.9(3) . .
O19 Ho2 O18 C29 1.3(3) . .
O8 Ho2 O18 C29 -85.7(3) . .
O16 Ho2 O18 Ho3 -85.92(19) 2_656 .
O6 Ho2 O18 Ho3 0.16(17) . .
O14 Ho2 O18 Ho3 -159.93(16) 2_557 .
O11 Ho2 O18 Ho3 82.25(19) . .
O10 Ho2 O18 Ho3 -32.3(3) . .
O19 Ho2 O18 Ho3 174.0(2) . .
O8 Ho2 O18 Ho3 87.0(2) . .
C29 Ho2 O18 Ho3 172.7(4) . .
O18 C29 O19 Ho2 2.4(5) . .
C22 C29 O19 Ho2 -176.6(4) . .
O16 Ho2 O19 C29 -75.5(3) 2_656 .
O6 Ho2 O19 C29 6.8(4) . .
O14 Ho2 O19 C29 -160.3(3) 2_557 .
O11 Ho2 O19 C29 71.8(3) . .
O10 Ho2 O19 C29 -155.3(3) . .
O18 Ho2 O19 C29 -1.3(3) . .
O8 Ho2 O19 C29 127.6(3) . .
O21 C30 O20 Ho3 44.5(8) . 1_455
C24 C30 O20 Ho3 -133.2(4) . 1_455
O20 C30 O21 Ho3 23.3(9) . 2_566
C24 C30 O21 Ho3 -159.0(4) . 2_566
